data_4508201
loop_
_publ_author_name
'Chen, Yan-Fei'
'Ma, Yun-Cui'
'Chen, Shu-Mei'

_publ_section_title
;
 A Chiral Tetrahedral Framework with Tetrahedral Guests for Catalysis and
 Photoluminescence
;
_journal_issue 10
_journal_name_full 'Crystal Growth &amp; Design'
_journal_page_first 4154
_journal_paper_doi 10.1021/cg400769p
_journal_volume 13
_journal_year 2013
_chemical_formula_sum 'C40 H38 In N2 O12 P'
_chemical_formula_weight 884.51
_chemical_name_systematic
; 
 ? 
;
_space_group_IT_number 98
_symmetry_cell_setting tetragonal
_symmetry_space_group_name_Hall 'I 4bw 2bw'
_symmetry_space_group_name_H-M 'I 41 2 2'
_atom_sites_solution_hydrogens geom
_atom_sites_solution_primary direct
_atom_sites_solution_secondary difmap
_audit_creation_method SHELXL-97
_cell_angle_alpha 90.00
_cell_angle_beta 90.00
_cell_angle_gamma 90.00
_cell_formula_units_Z 4
_cell_length_a 11.9482(3)
_cell_length_b 11.9482(3)
_cell_length_c 30.657(2)
_cell_measurement_reflns_used 1559
_cell_measurement_temperature 293(2)
_cell_measurement_theta_max 28.7973
_cell_measurement_theta_min 2.4058
_cell_volume 4376.6(3)
_computing_cell_refinement 'Bruker FRAMBO'
_computing_data_collection 'Bruker FRAMBO'
_computing_data_reduction 'Bruker SAINT'
_computing_molecular_graphics 'Bruker SHELXTL'
_computing_publication_material 'Bruker SHELXTL'
_computing_structure_refinement 'SHELXL-97 (Sheldrick, 1997)'
_computing_structure_solution 'SHELXS-97 (Sheldrick, 1990)'
_diffrn_ambient_temperature 293(2)
_diffrn_detector_area_resol_mean none
_diffrn_measured_fraction_theta_full 0.999
_diffrn_measured_fraction_theta_max 0.999
_diffrn_measurement_device_type 'multiwire proportional'
_diffrn_measurement_method 'phi and omega scans'
_diffrn_radiation_monochromator graphite
_diffrn_radiation_source 'fine-focus sealed tube'
_diffrn_radiation_type MoK\a
_diffrn_radiation_wavelength 0.71073
_diffrn_reflns_av_R_equivalents 0.0330
_diffrn_reflns_av_sigmaI/netI 0.0422
_diffrn_reflns_limit_h_max 14
_diffrn_reflns_limit_h_min -6
_diffrn_reflns_limit_k_max 9
_diffrn_reflns_limit_k_min -14
_diffrn_reflns_limit_l_max 36
_diffrn_reflns_limit_l_min -20
_diffrn_reflns_number 4354
_diffrn_reflns_theta_full 25.00
_diffrn_reflns_theta_max 25.00
_diffrn_reflns_theta_min 2.41
_diffrn_standards_decay_% none
_diffrn_standards_interval_count none
_diffrn_standards_interval_time none
_diffrn_standards_number none
_exptl_absorpt_coefficient_mu 0.635
_exptl_absorpt_correction_T_max 1.00000
_exptl_absorpt_correction_T_min 0.81531
_exptl_absorpt_correction_type multi-scan
_exptl_absorpt_process_details
;
CrysAlisPro, Agilent Technologies,
Version 1.171.35.21 (release 20-01-2012 CrysAlis171 .NET)
(compiled Jan 23 2012,18:06:46)
Empirical absorption correction using spherical harmonics,
 implemented in SCALE3 ABSPACK scaling algorithm.
;
_exptl_crystal_colour colorless
_exptl_crystal_density_diffrn 1.342
_exptl_crystal_density_method 'not measured'
_exptl_crystal_description prism
_exptl_crystal_F_000 1808
_exptl_crystal_size_max .15
_exptl_crystal_size_mid .10
_exptl_crystal_size_min .09
_refine_diff_density_max 1.234
_refine_diff_density_min -1.895
_refine_diff_density_rms 0.273
_refine_ls_abs_structure_details 'Flack H D (1983), Acta Cryst. A39, 876-881'
_refine_ls_abs_structure_Flack 0.00
_refine_ls_extinction_method none
_refine_ls_goodness_of_fit_ref 1.148
_refine_ls_hydrogen_treatment none
_refine_ls_matrix_type full
_refine_ls_number_parameters 202
_refine_ls_number_reflns 1935
_refine_ls_number_restraints 0
_refine_ls_restrained_S_all 1.148
_refine_ls_R_factor_all 0.1348
_refine_ls_R_factor_gt 0.1162
_refine_ls_shift/su_max 0.005
_refine_ls_shift/su_mean 0.000
_refine_ls_structure_factor_coef Fsqd
_refine_ls_weighting_details 'calc w=1/[\s^2^(Fo^2^)+(0.3000P)^2^+0.0000P] where P=(Fo^2^+2Fc^2^)/3'
_refine_ls_weighting_scheme calc
_refine_ls_wR_factor_gt 0.3521
_refine_ls_wR_factor_ref 0.3742
_reflns_number_gt 1514
_reflns_number_total 1935
_reflns_threshold_expression >2sigma(I)
_cod_data_source_file cg400769p_si_002.cif
_cod_data_source_block a
_cod_depositor_comments
;
The following automatic conversions were performed:

'_symmetry_cell_setting' value 'Tetragonal' changed to 'tetragonal'
according to /home/saulius/struct/CIF-dictionaries/cif_core.dic
dictionary named 'cif_core.dic' version 2.4.2 from 2011-04-26.

Automatic conversion script
Id: cif_fix_values 1891 2012-01-12 08:04:46Z andrius 
;
_cod_original_cell_volume 4376.5(3)
_cod_original_sg_symbol_H-M I4(1)22
_cod_database_code 4508201

loop_
_symmetry_equiv_pos_as_xyz
'x, y, z'
'-x+1/2, -y+1/2, z+1/2'
'-y, x+1/2, z+1/4'
'y+1/2, -x, z+3/4'
'-x+1/2, y, -z+3/4'
'x, -y+1/2, -z+1/4'
'y+1/2, x+1/2, -z+1/2'
'-y, -x, -z'
'x+1/2, y+1/2, z+1/2'
'-x+1, -y+1, z+1'
'-y+1/2, x+1, z+3/4'
'y+1, -x+1/2, z+5/4'
'-x+1, y+1/2, -z+5/4'
'x+1/2, -y+1, -z+3/4'
'y+1, x+1, -z+1'
'-y+1/2, -x+1/2, -z+1/2'

loop_
_atom_site_label
_atom_site_type_symbol
_atom_site_fract_x
_atom_site_fract_y
_atom_site_fract_z
_atom_site_U_iso_or_equiv
_atom_site_adp_type
_atom_site_occupancy
_atom_site_symmetry_multiplicity
_atom_site_calc_flag
_atom_site_refinement_flags
In1 In 0.5000 1.5000 0.0000 0.0446(7) Uani 1 4 d S
O2 O 0.3735(7) 1.4962(15) -0.0602(2) 0.065(2) Uani 1 1 d .
C2 C 0.3129(14) 1.3469(12) -0.0947(5) 0.021(4) Uani 0.50 1 d P
C6 C 0.305(2) 1.689(2) -0.0907(7) 0.113(7) Uiso 1 1 d .
O3 O 0.431(2) 1.651(2) -0.0309(6) 0.078(7) Uani 0.50 1 d P
C3 C 0.2500 1.3939(16) -0.1250 0.051(4) Uani 1 2 d S
O1 O 0.4344(17) 1.3487(13) -0.0337(7) 0.062(6) Uani 0.50 1 d P
C4 C 0.2500 1.8387(15) -0.1250 0.061(5) Uani 1 2 d S
C5 C 0.306(2) 1.776(2) -0.0922(8) 0.061(9) Uani 0.50 1 d P
C1 C 0.320(5) 1.225(2) -0.0952(12) 0.17(3) Uani 0.50 1 d P
P1 P 0.0000 2.0000 0.0000 0.0441(14) Uani 1 4 d S
C35 C -0.048(7) 1.874(5) -0.0828(13) 0.062(18) Uani 0.25 1 d P
C10 C 0.071(3) 1.893(3) -0.0312(18) 0.056(18) Uani 0.25 1 d P
C12 C 0.060(3) 1.780(3) -0.0919(10) 0.075(10) Uani 0.50 1 d P
C17 C 0.201(3) 1.736(2) -0.0353(10) 0.067(10) Uani 0.50 1 d P
O2W O 0.5000 1.0000 -0.0031(6) 0.124(11) Uiso 1 2 d S
O1W O 0.5000 1.0000 -0.0755(9) 0.145(9) Uiso 1 2 d S
N1 N 0.2500 1.950(2) -0.1250 0.109(8) Uiso 1 2 d S
C8 C 0.3705(17) 1.4052(14) -0.0621(7) 0.029(5) Uani 0.50 1 d P
C15 C 0.369(3) 1.616(3) -0.0554(10) 0.073(10) Uani 0.50 1 d P
C14 C 0.143(4) 1.808(2) -0.0135(8) 0.093(16) Uani 0.50 1 d P
C31 C -0.148(2) 1.838(2) -0.0124(8) 0.004(6) Uani 0.25 1 d P
C33 C -0.084(4) 1.778(3) -0.1009(13) 0.038(11) Uani 0.25 1 d P
C30 C -0.0561(17) 1.8893(18) -0.0322(7) 0.032(5) Uani 0.50 1 d P
C11 C 0.019(3) 1.8597(19) -0.0713(8) 0.036(7) Uani 0.50 1 d P
C34 C -0.152(5) 1.724(3) -0.0832(13) 0.046(13) Uani 0.25 1 d P
C13 C 0.162(3) 1.733(3) -0.0630(18) 0.14(2) Uani 0.50 1 d P
C32 C -0.160(7) 1.721(6) -0.039(2) 0.09(2) Uiso 0.25 1 d P

loop_
_atom_site_aniso_label
_atom_site_aniso_U_11
_atom_site_aniso_U_22
_atom_site_aniso_U_33
_atom_site_aniso_U_23
_atom_site_aniso_U_13
_atom_site_aniso_U_12
In1 0.0464(8) 0.0464(8) 0.0412(10) 0.000 0.000 -0.0005(13)
O2 0.053(4) 0.089(7) 0.053(4) -0.005(9) -0.013(4) -0.011(8)
C2 0.030(8) 0.004(7) 0.030(8) 0.009(6) 0.016(7) 0.003(6)
O3 0.110(19) 0.078(16) 0.046(12) 0.009(11) -0.038(13) -0.001(14)
C3 0.049(9) 0.068(11) 0.036(8) 0.000 0.000(7) 0.000
O1 0.067(12) 0.037(10) 0.081(13) 0.058(10) 0.007(11) -0.003(9)
C4 0.066(11) 0.046(10) 0.072(12) 0.000 -0.028(10) 0.000
C5 0.068(17) 0.062(19) 0.055(15) -0.044(15) -0.016(13) -0.033(14)
C1 0.36(8) 0.024(14) 0.12(3) -0.059(17) 0.17(4) -0.10(3)
P1 0.0415(19) 0.0415(19) 0.049(3) 0.000 0.000 -0.013(5)
C35 0.14(6) 0.05(3) 0.000(18) 0.026(18) 0.01(2) 0.02(3)
C10 0.000(14) 0.019(19) 0.15(4) 0.08(3) 0.01(2) 0.041(14)
C12 0.10(2) 0.07(2) 0.061(16) 0.012(16) -0.040(19) -0.027(17)
C17 0.071(18) 0.035(13) 0.10(2) -0.011(14) -0.037(18) 0.055(13)
C8 0.037(11) 0.001(8) 0.048(12) 0.015(7) 0.021(9) -0.001(8)
C15 0.11(3) 0.045(16) 0.064(17) -0.035(14) -0.048(18) 0.016(15)
C14 0.18(4) 0.041(15) 0.064(17) -0.005(12) -0.05(2) 0.07(2)
C31 0.005(13) 0.000(12) 0.007(14) 0.002(10) -0.005(11) -0.002(9)
C33 0.06(3) 0.02(2) 0.031(19) -0.009(16) -0.014(19) -0.037(19)
C30 0.027(10) 0.038(12) 0.030(10) -0.029(9) 0.000(9) -0.007(8)
C11 0.06(2) 0.033(11) 0.018(11) -0.009(9) 0.008(11) 0.024(11)
C34 0.08(3) 0.018(19) 0.04(2) -0.029(17) -0.03(2) -0.02(2)
C13 0.06(2) 0.07(3) 0.28(7) 0.12(4) 0.08(3) 0.041(19)

loop_
_atom_type_symbol
_atom_type_description
_atom_type_scat_dispersion_real
_atom_type_scat_dispersion_imag
_atom_type_scat_source
C C 0.0033 0.0016 'International Tables Vol C Tables 4.2.6.8 and 6.1.1.4'
H H 0.0000 0.0000 'International Tables Vol C Tables 4.2.6.8 and 6.1.1.4'
N N 0.0061 0.0033 'International Tables Vol C Tables 4.2.6.8 and 6.1.1.4'
O O 0.0106 0.0060 'International Tables Vol C Tables 4.2.6.8 and 6.1.1.4'
P P 0.1023 0.0942 'International Tables Vol C Tables 4.2.6.8 and 6.1.1.4'
In In -0.7276 1.3100 'International Tables Vol C Tables 4.2.6.8 and 6.1.1.4'

loop_
_geom_angle_atom_site_label_1
_geom_angle_atom_site_label_2
_geom_angle_atom_site_label_3
_geom_angle
_geom_angle_site_symmetry_1
_geom_angle_site_symmetry_3
O3 In1 O3 142.9(14) 8_775 10_574
O3 In1 O3 64.7(14) 8_775 .
O3 In1 O3 129.1(12) 10_574 .
O3 In1 O3 129.1(12) 8_775 15_354
O3 In1 O3 64.7(14) 10_574 15_354
O3 In1 O3 142.9(14) . 15_354
O3 In1 O1 102.3(10) 8_775 .
O3 In1 O1 42.6(7) 10_574 .
O3 In1 O1 109.7(6) . .
O3 In1 O1 100.8(10) 15_354 .
O3 In1 O1 42.6(7) 8_775 15_354
O3 In1 O1 102.3(10) 10_574 15_354
O3 In1 O1 100.8(10) . 15_354
O3 In1 O1 109.7(6) 15_354 15_354
O1 In1 O1 69.1(10) . 15_354
O3 In1 O1 109.7(6) 8_775 8_775
O3 In1 O1 100.8(10) 10_574 8_775
O3 In1 O1 102.3(10) . 8_775
O3 In1 O1 42.6(7) 15_354 8_775
O1 In1 O1 142.0(10) . 8_775
O1 In1 O1 124.7(8) 15_354 8_775
O3 In1 O1 100.8(10) 8_775 10_574
O3 In1 O1 109.7(6) 10_574 10_574
O3 In1 O1 42.6(7) . 10_574
O3 In1 O1 102.3(10) 15_354 10_574
O1 In1 O1 124.7(8) . 10_574
O1 In1 O1 142.0(10) 15_354 10_574
O1 In1 O1 69.1(10) 8_775 10_574
O3 In1 O2 79.6(6) 8_775 .
O3 In1 O2 83.5(8) 10_574 .
O3 In1 O2 56.4(7) . .
O3 In1 O2 147.8(7) 15_354 .
O1 In1 O2 53.3(6) . .
O1 In1 O2 80.7(5) 15_354 .
O1 In1 O2 151.7(6) 8_775 .
O1 In1 O2 83.1(6) 10_574 .
O3 In1 O2 56.4(7) 8_775 8_775
O3 In1 O2 147.8(7) 10_574 8_775
O3 In1 O2 79.6(6) . 8_775
O3 In1 O2 83.5(8) 15_354 8_775
O1 In1 O2 151.7(6) . 8_775
O1 In1 O2 83.1(6) 15_354 8_775
O1 In1 O2 53.3(6) 8_775 8_775
O1 In1 O2 80.7(5) 10_574 8_775
O2 In1 O2 128.5(7) . 8_775
O3 In1 O2 83.5(8) 8_775 15_354
O3 In1 O2 79.6(6) 10_574 15_354
O3 In1 O2 147.8(7) . 15_354
O3 In1 O2 56.4(7) 15_354 15_354
O1 In1 O2 80.7(5) . 15_354
O1 In1 O2 53.3(6) 15_354 15_354
O1 In1 O2 83.1(6) 8_775 15_354
O1 In1 O2 151.7(6) 10_574 15_354
O2 In1 O2 125.1(7) . 15_354
O2 In1 O2 78.6(4) 8_775 15_354
O3 In1 O2 147.8(7) 8_775 10_574
O3 In1 O2 56.4(7) 10_574 10_574
O3 In1 O2 83.5(8) . 10_574
O3 In1 O2 79.6(6) 15_354 10_574
O1 In1 O2 83.1(6) . 10_574
O1 In1 O2 151.7(5) 15_354 10_574
O1 In1 O2 80.7(5) 8_775 10_574
O1 In1 O2 53.3(6) 10_574 10_574
O2 In1 O2 78.6(4) . 10_574
O2 In1 O2 125.1(7) 8_775 10_574
O2 In1 O2 128.5(7) 15_354 10_574
C8 O2 C15 175(2) . .
C8 O2 In1 94.6(14) . .
C15 O2 In1 85.6(12) . .
C3 C2 C8 124.8(15) . .
C3 C2 C1 117(3) . .
C8 C2 C1 118(3) . .
C5 C6 C15 125(3) . .
C5 C6 C13 76(3) . .
C15 C6 C13 106(2) . .
C15 O3 O1 128(3) . 10_574
C15 O3 In1 103(2) . .
O1 O3 In1 69.5(12) 10_574 .
C2 C3 C2 130(2) 5_554 .
C8 O1 O3 127.2(18) . 10_574
C8 O1 In1 95.3(13) . .
O3 O1 In1 67.9(11) 10_574 .
N1 C4 C5 121.7(10) . 5_554
N1 C4 C5 121.7(10) . .
C5 C4 C5 117(2) 5_554 .
C6 C5 C4 123(2) . .
C6 C5 C13 73(2) . .
C4 C5 C13 92.6(18) . .
C2 C1 C33 93.4(19) . 14_574
C30 P1 C30 150.0(15) 8_775 .
C30 P1 C30 112.8(16) 8_775 15_264
C30 P1 C30 75.3(14) . 15_264
C30 P1 C30 75.3(14) 8_775 10_484
C30 P1 C30 112.8(16) . 10_484
C30 P1 C30 150.0(15) 15_264 10_484
C30 P1 C10 112.1(14) 8_775 10_484
C30 P1 C10 93.1(11) . 10_484
C30 P1 C10 102.1(17) 15_264 10_484
C30 P1 C10 50.2(15) 10_484 10_484
C30 P1 C10 93.1(11) 8_775 15_264
C30 P1 C10 112.1(14) . 15_264
C30 P1 C10 50.2(15) 15_264 15_264
C30 P1 C10 102.1(17) 10_484 15_264
C10 P1 C10 67(3) 10_484 15_264
C30 P1 C10 50.2(15) 8_775 8_775
C30 P1 C10 102.1(17) . 8_775
C30 P1 C10 93.1(11) 15_264 8_775
C30 P1 C10 112.1(14) 10_484 8_775
C10 P1 C10 161(3) 10_484 8_775
C10 P1 C10 116(3) 15_264 8_775
C30 P1 C10 102.1(17) 8_775 .
C30 P1 C10 50.2(15) . .
C30 P1 C10 112.1(14) 15_264 .
C30 P1 C10 93.1(11) 10_484 .
C10 P1 C10 116(3) 10_484 .
C10 P1 C10 161(3) 15_264 .
C10 P1 C10 67(3) 8_775 .
C11 C35 C33 106(6) . .
C11 C35 C30 72(3) . .
C33 C35 C30 119(4) . .
C11 C35 C12 43(4) . .
C33 C35 C12 67(4) . .
C30 C35 C12 106(3) . .
C11 C10 C14 112(4) . .
C11 C10 C30 63(2) . .
C14 C10 C30 125(3) . .
C11 C10 P1 116.7(18) . .
C14 C10 P1 126(4) . .
C30 C10 P1 64.0(16) . .
C11 C12 C13 106(3) . .
C11 C12 C33 73(3) . .
C13 C12 C33 147(3) . .
C11 C12 C35 30(3) . .
C13 C12 C35 135(3) . .
C33 C12 C35 46(3) . .
C13 C17 C14 102(3) . .
O2 C8 O1 117(2) . .
O2 C8 C2 123.3(19) . .
O1 C8 C2 119.6(16) . .
O2 C8 In1 61.7(12) . .
O1 C8 In1 55.1(12) . .
C2 C8 In1 173.5(12) . .
O3 C15 O2 115(3) . .
O3 C15 C6 124(3) . .
O2 C15 C6 119(2) . .
O3 C15 In1 53.0(17) . .
O2 C15 In1 62.2(10) . .
C6 C15 In1 174(3) . .
C14 C14 C17 115(3) 8_775 .
C14 C14 C10 102(3) 8_775 .
C17 C14 C10 127(3) . .
C14 C14 C13 142(4) 8_775 .
C17 C14 C13 32.1(15) . .
C10 C14 C13 96(3) . .
C31 C31 C30 119.3(13) 15_264 .
C31 C31 C32 129(3) 15_264 .
C30 C31 C32 103(3) . .
C31 C31 C30 39.5(11) 15_264 15_264
C30 C31 C30 80.8(17) . 15_264
C32 C31 C30 161(3) . 15_264
C34 C33 C35 120(5) . .
C34 C33 C12 129(4) . .
C35 C33 C12 67(4) . .
C34 C33 C11 122(3) . .
C35 C33 C11 29(3) . .
C12 C33 C11 40.7(16) . .
C34 C33 C1 89(3) . 14_474
C35 C33 C1 122(4) . 14_474
C12 C33 C1 134(3) . 14_474
C11 C33 C1 144(3) . 14_474
C31 C30 C10 142(3) . .
C31 C30 C11 134(2) . .
C10 C30 C11 56(3) . .
C31 C30 C35 115(3) . .
C10 C30 C35 88(4) . .
C11 C30 C35 34(3) . .
C31 C30 P1 112.3(16) . .
C10 C30 P1 66(2) . .
C11 C30 P1 112.3(16) . .
C35 C30 P1 128(3) . .
C31 C30 C31 21.2(14) . 15_264
C10 C30 C31 131(3) . 15_264
C11 C30 C31 152.7(19) . 15_264
C35 C30 C31 136(3) . 15_264
P1 C30 C31 91.5(12) . 15_264
C35 C11 C12 107(5) . .
C35 C11 C10 132(4) . .
C12 C11 C10 119(3) . .
C35 C11 C30 75(4) . .
C12 C11 C30 143(3) . .
C10 C11 C30 61.4(16) . .
C35 C11 C33 46(5) . .
C12 C11 C33 66(2) . .
C10 C11 C33 151(3) . .
C30 C11 C33 97(2) . .
C33 C34 C32 122(5) . .
C17 C13 C12 147(5) . .
C17 C13 C14 46(3) . .
C12 C13 C14 101(2) . .
C17 C13 C6 88(3) . .
C12 C13 C6 121(3) . .
C14 C13 C6 128(3) . .
C17 C13 C5 89(3) . .
C12 C13 C5 109(2) . .
C14 C13 C5 112(3) . .
C6 C13 C5 30.5(12) . .
C34 C32 C31 117(5) . .

loop_
_geom_bond_atom_site_label_1
_geom_bond_atom_site_label_2
_geom_bond_distance
_geom_bond_site_symmetry_2
In1 O3 2.20(2) 8_775
In1 O3 2.20(2) 10_574
In1 O3 2.20(2) .
In1 O3 2.20(2) 15_354
In1 O1 2.22(2) .
In1 O1 2.22(2) 15_354
In1 O1 2.22(2) 8_775
In1 O1 2.22(2) 10_574
In1 O2 2.387(7) .
In1 O2 2.387(7) 8_775
In1 O2 2.387(7) 15_354
In1 O2 2.387(7) 10_574
O2 C8 1.09(2) .
O2 C15 1.44(4) .
C2 C3 1.319(19) .
C2 C8 1.40(3) .
C2 C1 1.46(3) .
C6 C5 1.05(4) .
C6 C15 1.59(4) .
C6 C13 1.97(4) .
O3 C15 1.14(4) .
O3 O1 1.61(3) 10_574
C3 C2 1.319(19) 5_554
O1 C8 1.34(3) .
O1 O3 1.61(3) 10_574
C4 N1 1.33(3) .
C4 C5 1.42(3) 5_554
C4 C5 1.42(3) .
C5 C13 2.00(4) .
C1 C33 2.01(5) 14_574
P1 C30 1.781(18) 8_775
P1 C30 1.781(18) .
P1 C30 1.781(18) 15_264
P1 C30 1.781(18) 10_484
P1 C10 1.81(4) 10_484
P1 C10 1.81(5) 15_264
P1 C10 1.81(5) 8_775
P1 C10 1.81(5) .
C35 C11 0.90(7) .
C35 C33 1.35(7) .
C35 C30 1.57(5) .
C35 C12 1.74(8) .
C10 C11 1.43(6) .
C10 C14 1.44(3) .
C10 C30 1.52(4) .
C12 C11 1.24(4) .
C12 C13 1.61(5) .
C12 C33 1.74(5) .
C17 C13 0.97(6) .
C17 C14 1.30(4) .
C14 C14 1.18(7) 8_775
C14 C13 1.77(6) .
C31 C31 0.79(5) 15_264
C31 C30 1.39(3) .
C31 C32 1.62(8) .
C31 C30 1.91(3) 15_264
C33 C34 1.17(7) .
C33 C11 1.82(5) .
C33 C1 2.01(5) 14_474
C30 C11 1.54(3) .
C30 C31 1.91(3) 15_264
C34 C32 1.37(7) .
